data_2213316
loop_
_publ_author_name
'Xi-Quan Che'
'Li-Bin Wang'

_publ_section_title
;
 The Schiff base
 11-thiosemicarbazonoindeno[1,2-<i>b</i>]quinoxaline-8-carboxylic acid
 dimethyl sulfoxide solvate
;
_journal_coeditor_code FL2127
_journal_issue 5
_journal_name_full 'Acta Crystallographica Section E'
_journal_page_first o2681
_journal_page_last o2681
_journal_paper_doi 10.1107/S1600536807019678
_journal_volume 63
_journal_year 2007
_chemical_formula_iupac 'C17 H28 N5 O2 S1, C2 H6 O S'
_chemical_formula_moiety 'C17 H28 N5 O2 S1, C2 H6 O S'
_chemical_formula_sum 'C19 H17 N5 O3 S2'
_chemical_formula_weight 427.50
_chemical_name_systematic
;
11-thiosemicarbazonoindeno[1,2-b]quinoxaline-8-carboxylic acid
dimethyl sulfoxide solvate
;
_space_group_IT_number 14
_symmetry_cell_setting monoclinic
_symmetry_space_group_name_Hall '-P 2ybc'
_symmetry_space_group_name_H-M 'P 1 21/c 1'
_atom_sites_solution_hydrogens geom
_atom_sites_solution_primary direct
_atom_sites_solution_secondary difmap
_audit_creation_method SHELXL-97
_cell_angle_alpha 90.00
_cell_angle_beta 95.775(3)
_cell_angle_gamma 90.00
_cell_formula_units_Z 8
_cell_length_a 14.876(2)
_cell_length_b 25.205(3)
_cell_length_c 11.0201(15)
_cell_measurement_reflns_used 2329
_cell_measurement_temperature 293(2)
_cell_measurement_theta_max 19.33
_cell_measurement_theta_min 2.34
_cell_volume 4111.0(9)
_computing_cell_refinement 'SAINT (Bruker, 2004)'
_computing_data_collection 'APEX2 (Bruker, 2004)'
_computing_data_reduction SAINT
_computing_molecular_graphics 'SHELXTL-Plus (Sheldrick, 1990)'
_computing_publication_material SHELXL97
_computing_structure_refinement 'SHELXL97 (Sheldrick, 1997)'
_computing_structure_solution 'SHELXS97 (Sheldrick, 1997)'
_diffrn_ambient_temperature 293(2)
_diffrn_measured_fraction_theta_full 0.998
_diffrn_measured_fraction_theta_max 0.998
_diffrn_measurement_device_type 'Bruker SMART APEX2 CCD'
_diffrn_measurement_method '\f and \w'
_diffrn_radiation_monochromator graphite
_diffrn_radiation_source 'fine-focus sealed tube'
_diffrn_radiation_type MoK\a
_diffrn_radiation_wavelength 0.71073
_diffrn_reflns_av_R_equivalents 0.0512
_diffrn_reflns_av_sigmaI/netI 0.0574
_diffrn_reflns_limit_h_max 16
_diffrn_reflns_limit_h_min -17
_diffrn_reflns_limit_k_max 30
_diffrn_reflns_limit_k_min -23
_diffrn_reflns_limit_l_max 13
_diffrn_reflns_limit_l_min -12
_diffrn_reflns_number 21346
_diffrn_reflns_theta_full 25.00
_diffrn_reflns_theta_max 25.09
_diffrn_reflns_theta_min 1.60
_diffrn_standards_decay_% 0
_diffrn_standards_interval_time 10
_diffrn_standards_number 15
_exptl_absorpt_coefficient_mu 0.292
_exptl_absorpt_correction_T_max 0.9582
_exptl_absorpt_correction_T_min 0.8875
_exptl_absorpt_correction_type multi-scan
_exptl_absorpt_process_details '(SADABS; Bruker, 2004)'
_exptl_crystal_colour yellow
_exptl_crystal_density_diffrn 1.381
_exptl_crystal_density_method 'not measured'
_exptl_crystal_description block
_exptl_crystal_F_000 1776
_exptl_crystal_size_max 0.43
_exptl_crystal_size_mid 0.15
_exptl_crystal_size_min 0.15
_refine_diff_density_max 0.420
_refine_diff_density_min -0.207
_refine_ls_extinction_coef 0
_refine_ls_extinction_method none
_refine_ls_goodness_of_fit_ref 1.041
_refine_ls_hydrogen_treatment constr
_refine_ls_matrix_type full
_refine_ls_number_parameters 535
_refine_ls_number_reflns 7290
_refine_ls_number_restraints 18
_refine_ls_restrained_S_all 1.045
_refine_ls_R_factor_all 0.1149
_refine_ls_R_factor_gt 0.0665
_refine_ls_shift/su_max 0.000
_refine_ls_shift/su_mean 0.000
_refine_ls_structure_factor_coef Fsqd
_refine_ls_weighting_details 'calc w=1/[\s^2^(Fo^2^)+(0.0964P)^2^+0.2132P] where P=(Fo^2^+2Fc^2^)/3'
_refine_ls_weighting_scheme calc
_refine_ls_wR_factor_gt 0.1653
_refine_ls_wR_factor_ref 0.1984
_reflns_number_gt 4399
_reflns_number_total 7290
_reflns_threshold_expression I>2\s(I)
_cod_data_source_file fl2127.cif
_cod_data_source_block I
_cod_depositor_comments
;
 Marking attached hydrogen atoms.

 Antanas Vaitkus,
 2017-08-02

The following automatic conversions were performed:
'_symmetry_cell_setting' value 'Monoclinic' changed to 'monoclinic'
according to '/home/saulius/struct/CIF-dictionaries/cif_core.dic'
dictionary named 'cif_core.dic' version 2.4.1 from 2010-06-29.

Automatic conversion script
Id: cif_fix_enum 1527 2010-12-29 10:47:43Z saulius 

The following automatic conversions were performed:

'_symmetry_cell_setting' value 'Monoclinic' changed to 'monoclinic'
according to /home/saulius/struct/CIF-dictionaries/cif_core.dic
dictionary named 'cif_core.dic' version 2.4.1 from 2010-06-29.

Automatic conversion script
Id: cif_fix_values 1715 2011-07-08 13:25:40Z adriana 
;
_cod_original_cell_volume 4111.0(10)
_cod_original_sg_symbol_H-M 'P 21/c'
_cod_database_code 2213316
_cod_database_fobs_code 2213316

loop_
_symmetry_equiv_pos_as_xyz
'x, y, z'
'-x, y+1/2, -z+1/2'
'-x, -y, -z'
'x, -y-1/2, z-1/2'

loop_
_atom_site_type_symbol
_atom_site_label
_atom_site_fract_x
_atom_site_fract_y
_atom_site_fract_z
_atom_site_U_iso_or_equiv
_atom_site_adp_type
_atom_site_calc_flag
_atom_site_refinement_flags
_atom_site_occupancy
_atom_site_disorder_assembly
_atom_site_disorder_group
_atom_site_attached_hydrogens
S S3 0.24586(9) 0.74512(5) 0.94383(12) 0.0586(6) Uani d PU 0.805(5) A 1 0
S S4 0.24527(11) 0.29402(6) 0.40349(11) 0.0670(7) Uani d PU 0.871(5) B 1 0
S S3' 0.3110(16) 0.7249(8) 1.010(2) 0.264(10) Uiso d PD 0.195(5) A 2 0
S S4' 0.1896(15) 0.2639(9) 0.4082(17) 0.162(9) Uiso d PD 0.129(5) B 2 0
N N1 -0.0339(2) 0.61471(15) 0.6245(3) 0.0728(10) Uani d . 1 . . 0
H H1A -0.0535 0.5838 0.6017 0.087 Uiso calc R 1 . . 0
H H1B -0.0523 0.6424 0.5836 0.087 Uiso calc R 1 . . 0
N N2 0.0507(2) 0.57418(13) 0.7820(3) 0.0549(8) Uani d . 1 . . 0
H H2 0.0874 0.5761 0.8474 0.066 Uiso calc R 1 . . 0
N N3 0.0204(2) 0.52559(13) 0.7415(3) 0.0530(8) Uani d . 1 . . 0
N N4 0.13007(19) 0.52554(11) 0.9956(3) 0.0450(7) Uani d . 1 . . 0
N N5 0.1421(2) 0.41785(12) 1.0816(3) 0.0582(9) Uani d . 1 . . 0
N N6 0.5545(2) 0.34561(14) 0.3731(3) 0.0725(11) Uani d . 1 . . 0
H H6A 0.5718 0.3760 0.4021 0.087 Uiso calc R 1 . . 0
H H6B 0.5772 0.3171 0.4061 0.087 Uiso calc R 1 . . 0
N N7 0.4613(2) 0.38960(11) 0.2319(3) 0.0518(8) Uani d . 1 . . 0
H H7N 0.4222 0.3901 0.1688 0.062 Uiso calc R 1 . . 0
N N8 0.49081(19) 0.43564(12) 0.2853(3) 0.0463(8) Uani d . 1 . . 0
N N9 0.37777(18) 0.45074(11) 0.0357(2) 0.0420(7) Uani d . 1 . . 0
N N10 0.37666(19) 0.56254(11) -0.0212(3) 0.0465(8) Uani d . 1 . . 0
O O1 0.2779(2) 0.63300(12) 1.3327(3) 0.0755(9) Uani d . 1 . . 0
H H1 0.2940 0.6551 1.3849 0.113 Uiso calc R 1 . . 0
O O2 0.3298(2) 0.57660(12) 1.4791(3) 0.0819(10) Uani d . 1 . . 0
O O3 0.1741(2) 0.42962(13) -0.4565(2) 0.0813(10) Uani d . 1 . . 0
O O4 0.2167(2) 0.36383(11) -0.3284(2) 0.0666(8) Uani d . 1 . . 0
H H4 0.1962 0.3455 -0.3862 0.100 Uiso calc R 1 . . 0
O O5 0.3139(2) 0.78780(12) 0.9794(3) 0.0979(12) Uani d D 1 . . 0
O O6 0.1697(2) 0.29926(12) 0.4872(3) 0.0801(9) Uani d D 1 . . 0
S S1 0.06694(10) 0.67658(5) 0.77726(13) 0.0971(5) Uani d . 1 . . 0
S S2 0.45768(10) 0.28637(5) 0.21016(13) 0.0931(5) Uani d . 1 . . 0
C C1 0.0248(3) 0.61963(16) 0.7224(4) 0.0575(11) Uani d . 1 . . 0
C C2 0.0437(2) 0.48613(16) 0.8122(4) 0.0497(10) Uani d . 1 . . 0
C C3 0.0197(3) 0.43073(17) 0.7843(4) 0.0589(11) Uani d . 1 . . 0
C C4 -0.0273(3) 0.40903(19) 0.6791(4) 0.0700(13) Uani d . 1 . . 0
H H4A -0.0483 0.4306 0.6137 0.084 Uiso calc R 1 . . 0
C C5 -0.0416(3) 0.3553(2) 0.6751(6) 0.0921(17) Uani d . 1 . . 0
H H5 -0.0719 0.3402 0.6056 0.111 Uiso calc R 1 . . 0
C C6 -0.0116(4) 0.3230(2) 0.7735(6) 0.0954(18) Uani d . 1 . . 0
H H6 -0.0233 0.2867 0.7690 0.114 Uiso calc R 1 . . 0
C C7 0.0357(3) 0.34383(18) 0.8793(5) 0.0808(14) Uani d . 1 . . 0
H H7 0.0554 0.3221 0.9450 0.097 Uiso calc R 1 . . 0
C C8 0.0523(3) 0.39833(16) 0.8825(4) 0.0585(11) Uani d . 1 . . 0
C C9 0.0995(2) 0.43138(15) 0.9757(4) 0.0517(10) Uani d . 1 . . 0
C C10 0.0951(2) 0.48527(15) 0.9334(3) 0.0473(9) Uani d . 1 . . 0
C C11 0.1742(2) 0.51258(14) 1.1071(3) 0.0432(9) Uani d . 1 . . 0
C C12 0.1806(3) 0.45922(15) 1.1484(3) 0.0509(10) Uani d . 1 . . 0
C C13 0.2272(3) 0.44885(17) 1.2644(4) 0.0619(11) Uani d . 1 . . 0
H H13 0.2332 0.4141 1.2923 0.074 Uiso calc R 1 . . 0
C C14 0.2633(3) 0.48922(17) 1.3356(4) 0.0577(11) Uani d . 1 . . 0
H H14 0.2935 0.4816 1.4116 0.069 Uiso calc R 1 . . 0
C C15 0.2557(2) 0.54232(16) 1.2961(3) 0.0498(9) Uani d . 1 . . 0
C C16 0.2118(2) 0.55346(15) 1.1823(3) 0.0489(9) Uani d . 1 . . 0
H H16 0.2072 0.5884 1.1553 0.059 Uiso calc R 1 . . 0
C C17 0.2914(3) 0.58507(17) 1.3783(4) 0.0581(11) Uani d . 1 . . 0
C C18 0.4934(3) 0.34274(15) 0.2781(3) 0.0549(10) Uani d . 1 . . 0
C C19 0.4676(2) 0.47900(14) 0.2286(3) 0.0414(8) Uani d . 1 . . 0
C C20 0.4953(2) 0.53187(14) 0.2728(3) 0.0437(9) Uani d . 1 . . 0
C C21 0.5442(2) 0.54663(16) 0.3814(3) 0.0529(10) Uani d . 1 . . 0
H H21 0.5641 0.5213 0.4393 0.063 Uiso calc R 1 . . 0
C C22 0.5626(3) 0.59962(17) 0.4015(4) 0.0605(11) Uani d . 1 . . 0
H H22 0.5948 0.6102 0.4742 0.073 Uiso calc R 1 . . 0
C C23 0.5337(3) 0.63772(18) 0.3143(4) 0.0695(12) Uani d . 1 . . 0
H H23 0.5472 0.6733 0.3295 0.083 Uiso calc R 1 . . 0
C C24 0.4850(3) 0.62332(16) 0.2053(4) 0.0619(11) Uani d . 1 . . 0
H H24 0.4658 0.6488 0.1474 0.074 Uiso calc R 1 . . 0
C C25 0.4657(2) 0.57004(14) 0.1849(3) 0.0454(9) Uani d . 1 . . 0
C C26 0.4162(2) 0.54262(14) 0.0815(3) 0.0424(9) Uani d . 1 . . 0
C C27 0.4160(2) 0.48737(14) 0.1083(3) 0.0407(8) Uani d . 1 . . 0
C C28 0.3352(2) 0.47041(14) -0.0723(3) 0.0408(8) Uani d . 1 . . 0
C C29 0.3351(2) 0.52530(14) -0.0997(3) 0.0430(9) Uani d . 1 . . 0
C C30 0.2910(2) 0.54193(15) -0.2124(3) 0.0514(10) Uani d . 1 . . 0
H H30 0.2896 0.5778 -0.2324 0.062 Uiso calc R 1 . . 0
C C31 0.2506(2) 0.50632(17) -0.2914(3) 0.0526(10) Uani d . 1 . . 0
H H31 0.2218 0.5182 -0.3652 0.063 Uiso calc R 1 . . 0
C C32 0.2509(2) 0.45140(15) -0.2652(3) 0.0478(9) Uani d . 1 . . 0
C C33 0.2926(2) 0.43428(15) -0.1562(3) 0.0438(9) Uani d . 1 . . 0
H H33 0.2928 0.3983 -0.1374 0.053 Uiso calc R 1 . . 0
C C34 0.2103(3) 0.41428(18) -0.3589(3) 0.0554(11) Uani d . 1 . . 0
C C35 0.2086(7) 0.7220(3) 1.0792(7) 0.180(4) Uani d D 1 . . 3
C C36 0.3075(5) 0.6881(3) 0.9071(8) 0.159(3) Uani d D 1 . . 3
C C37 0.2878(4) 0.2273(2) 0.4219(5) 0.114(2) Uani d D 1 . . 3
C C38 0.1898(4) 0.2855(2) 0.2531(4) 0.0961(17) Uani d D 1 . . 3

loop_
_atom_site_aniso_label
_atom_site_aniso_U_11
_atom_site_aniso_U_22
_atom_site_aniso_U_33
_atom_site_aniso_U_12
_atom_site_aniso_U_13
_atom_site_aniso_U_23
S3 0.0611(10) 0.0390(8) 0.0715(10) -0.0050(6) -0.0128(7) 0.0021(6)
S4 0.0797(12) 0.0654(10) 0.0545(8) -0.0086(7) -0.0003(7) -0.0078(6)
N1 0.075(3) 0.078(3) 0.060(2) 0.000(2) -0.0169(19) 0.0062(19)
N2 0.050(2) 0.057(2) 0.0539(19) -0.0005(16) -0.0135(15) -0.0034(16)
N3 0.0436(19) 0.058(2) 0.057(2) -0.0015(16) 0.0012(16) -0.0157(17)
N4 0.0408(18) 0.0445(18) 0.0500(18) 0.0012(14) 0.0062(14) -0.0036(15)
N5 0.057(2) 0.046(2) 0.074(2) -0.0028(16) 0.0180(19) 0.0067(18)
N6 0.092(3) 0.052(2) 0.066(2) 0.0160(19) -0.024(2) 0.0004(17)
N7 0.060(2) 0.0424(19) 0.0503(18) -0.0031(15) -0.0105(15) -0.0024(15)
N8 0.0474(19) 0.0464(19) 0.0440(17) 0.0010(15) -0.0007(14) -0.0046(15)
N9 0.0411(17) 0.0447(18) 0.0398(16) 0.0014(14) 0.0030(14) -0.0022(14)
N10 0.0443(18) 0.0463(18) 0.0490(18) 0.0007(14) 0.0047(15) 0.0026(15)
O1 0.087(2) 0.065(2) 0.070(2) 0.0067(17) -0.0174(17) -0.0044(16)
O2 0.103(3) 0.081(2) 0.0570(18) -0.0100(18) -0.0135(18) 0.0059(16)
O3 0.095(2) 0.100(2) 0.0446(17) -0.0271(18) -0.0159(16) 0.0102(16)
O4 0.082(2) 0.065(2) 0.0500(16) -0.0034(16) -0.0073(15) -0.0073(15)
O5 0.120(3) 0.055(2) 0.108(3) -0.0283(18) -0.040(2) 0.0101(18)
O6 0.101(3) 0.080(2) 0.0588(17) 0.0047(18) 0.0047(17) -0.0224(16)
S1 0.1048(11) 0.0569(8) 0.1182(11) -0.0131(7) -0.0446(9) 0.0123(7)
S2 0.1140(12) 0.0498(7) 0.1095(11) -0.0076(7) -0.0181(9) -0.0135(7)
C1 0.048(2) 0.065(3) 0.057(2) 0.006(2) -0.0068(19) 0.006(2)
C2 0.035(2) 0.054(3) 0.061(2) -0.0012(18) 0.0104(18) -0.014(2)
C3 0.037(2) 0.063(3) 0.079(3) -0.0070(19) 0.016(2) -0.021(2)
C4 0.055(3) 0.073(3) 0.084(3) -0.012(2) 0.013(2) -0.030(3)
C5 0.075(4) 0.088(4) 0.114(5) -0.023(3) 0.018(3) -0.045(4)
C6 0.091(4) 0.067(3) 0.134(5) -0.030(3) 0.039(4) -0.043(4)
C7 0.080(3) 0.060(3) 0.108(4) -0.016(3) 0.032(3) -0.013(3)
C8 0.050(3) 0.053(3) 0.074(3) -0.008(2) 0.019(2) -0.011(2)
C9 0.039(2) 0.047(2) 0.072(3) -0.0016(17) 0.021(2) -0.003(2)
C10 0.035(2) 0.049(2) 0.059(2) -0.0006(17) 0.0090(18) -0.0066(19)
C11 0.038(2) 0.048(2) 0.046(2) 0.0015(16) 0.0119(17) 0.0011(18)
C12 0.049(2) 0.051(2) 0.055(2) 0.0004(19) 0.0156(19) 0.0034(19)
C13 0.065(3) 0.060(3) 0.063(3) 0.001(2) 0.016(2) 0.020(2)
C14 0.054(3) 0.069(3) 0.051(2) 0.000(2) 0.009(2) 0.014(2)
C15 0.041(2) 0.060(3) 0.049(2) -0.0007(18) 0.0080(18) 0.0031(19)
C16 0.042(2) 0.052(2) 0.053(2) 0.0022(18) 0.0105(18) 0.0032(19)
C17 0.053(3) 0.069(3) 0.052(2) 0.004(2) 0.005(2) 0.004(2)
C18 0.063(3) 0.046(2) 0.055(2) 0.002(2) 0.003(2) 0.0006(19)
C19 0.036(2) 0.049(2) 0.0389(19) -0.0010(16) 0.0036(16) -0.0031(17)
C20 0.039(2) 0.046(2) 0.046(2) 0.0025(17) 0.0063(17) -0.0060(18)
C21 0.051(2) 0.057(3) 0.050(2) -0.0055(19) 0.0042(19) -0.0063(19)
C22 0.056(3) 0.062(3) 0.063(3) -0.005(2) 0.003(2) -0.016(2)
C23 0.061(3) 0.054(3) 0.092(3) -0.007(2) 0.001(2) -0.019(3)
C24 0.058(3) 0.050(3) 0.076(3) 0.004(2) -0.003(2) 0.000(2)
C25 0.039(2) 0.045(2) 0.053(2) 0.0015(16) 0.0066(17) -0.0046(18)
C26 0.036(2) 0.043(2) 0.049(2) 0.0047(16) 0.0069(17) 0.0021(17)
C27 0.035(2) 0.045(2) 0.043(2) 0.0020(16) 0.0082(16) -0.0019(17)
C28 0.037(2) 0.053(2) 0.0333(19) 0.0033(16) 0.0069(16) 0.0030(16)
C29 0.041(2) 0.047(2) 0.042(2) 0.0038(17) 0.0078(17) 0.0026(17)
C30 0.054(2) 0.051(2) 0.049(2) 0.0052(19) 0.0083(19) 0.0083(19)
C31 0.047(2) 0.074(3) 0.037(2) 0.004(2) 0.0025(18) 0.008(2)
C32 0.040(2) 0.063(3) 0.041(2) -0.0038(18) 0.0080(17) 0.0012(19)
C33 0.042(2) 0.051(2) 0.039(2) -0.0021(17) 0.0023(16) 0.0004(17)
C34 0.048(2) 0.082(3) 0.037(2) -0.010(2) 0.0069(18) 0.001(2)
C35 0.239(10) 0.180(8) 0.134(6) -0.072(7) 0.082(7) 0.012(6)
C36 0.131(6) 0.094(5) 0.251(9) 0.032(4) 0.014(6) -0.070(6)
C37 0.127(5) 0.107(5) 0.109(4) 0.054(4) 0.013(4) 0.018(4)
C38 0.126(5) 0.110(4) 0.048(3) 0.014(3) -0.007(3) -0.007(3)

loop_
_atom_type_symbol
_atom_type_description
_atom_type_scat_dispersion_real
_atom_type_scat_dispersion_imag
_atom_type_scat_source
C C 0.0033 0.0016 'International Tables Vol C Tables 4.2.6.8 and 6.1.1.4'
H H 0.0000 0.0000 'International Tables Vol C Tables 4.2.6.8 and 6.1.1.4'
N N 0.0061 0.0033 'International Tables Vol C Tables 4.2.6.8 and 6.1.1.4'
O O 0.0106 0.0060 'International Tables Vol C Tables 4.2.6.8 and 6.1.1.4'
S S 0.1246 0.1234 'International Tables Vol C Tables 4.2.6.8 and 6.1.1.4'

loop_
_geom_angle_atom_site_label_1
_geom_angle_atom_site_label_2
_geom_angle_atom_site_label_3
_geom_angle
O5 S3 C35 106.3(3)
O5 S3 C36 106.8(3)
C35 S3 C36 98.0(4)
O6 S4 C38 105.7(2)
O6 S4 C37 106.5(2)
C38 S4 C37 96.7(3)
C36 S3' O5 117.3(15)
C36 S3' C35 110.0(14)
O5 S3' C35 100.0(12)
O6 S4' C37 123.7(15)
O6 S4' C38 116.8(14)
C37 S4' C38 99.4(10)
C1 N1 H1A 120.0
C1 N1 H1B 120.0
H1A N1 H1B 120.0
C1 N2 N3 122.1(3)
C1 N2 H2 119.0
N3 N2 H2 119.0
C2 N3 N2 115.8(3)
C10 N4 C11 114.5(3)
C9 N5 C12 114.7(3)
C18 N6 H6A 120.0
C18 N6 H6B 120.0
H6A N6 H6B 120.0
C18 N7 N8 119.8(3)
C18 N7 H7N 120.1
N8 N7 H7N 120.1
C19 N8 N7 117.1(3)
C27 N9 C28 113.9(3)
C26 N10 C29 114.3(3)
C17 O1 H1 109.5
C34 O4 H4 109.5
S3 O5 S3' 47.4(9)
S4' O6 S4 46.1(11)
N1 C1 N2 116.6(4)
N1 C1 S1 125.0(3)
N2 C1 S1 118.5(3)
N3 C2 C3 124.3(4)
N3 C2 C10 130.0(3)
C3 C2 C10 105.6(4)
C8 C3 C4 121.0(4)
C8 C3 C2 109.6(4)
C4 C3 C2 129.4(4)
C5 C4 C3 118.3(5)
C5 C4 H4A 120.8
C3 C4 H4A 120.8
C4 C5 C6 121.1(5)
C4 C5 H5 119.5
C6 C5 H5 119.5
C5 C6 C7 121.5(5)
C5 C6 H6 119.2
C7 C6 H6 119.2
C8 C7 C6 117.5(5)
C8 C7 H7 121.2
C6 C7 H7 121.2
C7 C8 C3 120.5(4)
C7 C8 C9 131.0(4)
C3 C8 C9 108.5(4)
N5 C9 C10 122.4(4)
N5 C9 C8 129.5(4)
C10 C9 C8 108.1(4)
N4 C10 C9 124.2(4)
N4 C10 C2 127.6(3)
C9 C10 C2 108.2(3)
N4 C11 C16 118.7(3)
N4 C11 C12 121.5(3)
C16 C11 C12 119.8(3)
N5 C12 C13 119.0(4)
N5 C12 C11 122.6(3)
C13 C12 C11 118.3(4)
C14 C13 C12 120.8(4)
C14 C13 H13 119.6
C12 C13 H13 119.6
C13 C14 C15 121.1(4)
C13 C14 H14 119.4
C15 C14 H14 119.4
C16 C15 C14 119.3(4)
C16 C15 C17 121.2(4)
C14 C15 C17 119.5(4)
C15 C16 C11 120.7(4)
C15 C16 H16 119.7
C11 C16 H16 119.7
O2 C17 O1 123.4(4)
O2 C17 C15 122.8(4)
O1 C17 C15 113.9(3)
N6 C18 N7 116.1(3)
N6 C18 S2 124.5(3)
N7 C18 S2 119.3(3)
N8 C19 C20 123.9(3)
N8 C19 C27 130.2(3)
C20 C19 C27 105.8(3)
C21 C20 C25 120.8(3)
C21 C20 C19 129.6(3)
C25 C20 C19 109.6(3)
C22 C21 C20 118.5(4)
C22 C21 H21 120.7
C20 C21 H21 120.7
C21 C22 C23 120.9(4)
C21 C22 H22 119.5
C23 C22 H22 119.5
C24 C23 C22 120.9(4)
C24 C23 H23 119.5
C22 C23 H23 119.5
C23 C24 C25 118.4(4)
C23 C24 H24 120.8
C25 C24 H24 120.8
C24 C25 C20 120.4(3)
C24 C25 C26 131.5(4)
C20 C25 C26 108.1(3)
N10 C26 C27 122.7(3)
N10 C26 C25 129.2(3)
C27 C26 C25 108.1(3)
N9 C27 C26 124.8(3)
N9 C27 C19 126.9(3)
C26 C27 C19 108.3(3)
N9 C28 C33 118.1(3)
N9 C28 C29 121.6(3)
C33 C28 C29 120.3(3)
N10 C29 C30 119.3(3)
N10 C29 C28 122.7(3)
C30 C29 C28 117.9(3)
C31 C30 C29 120.6(4)
C31 C30 H30 119.7
C29 C30 H30 119.7
C30 C31 C32 121.8(3)
C30 C31 H31 119.1
C32 C31 H31 119.1
C33 C32 C31 118.8(3)
C33 C32 C34 122.2(4)
C31 C32 C34 118.9(3)
C32 C33 C28 120.6(3)
C32 C33 H33 119.7
C28 C33 H33 119.7
O3 C34 O4 123.2(4)
O3 C34 C32 122.0(4)
O4 C34 C32 114.8(3)
S3 C35 S3' 42.0(8)
S3' C36 S3 44.5(10)
S4' C37 S4 37.3(8)
S4 C38 S4' 36.7(8)

loop_
_geom_bond_atom_site_label_1
_geom_bond_atom_site_label_2
_geom_bond_distance
S3 O5 1.502(3)
S3 C35 1.743(7)
S3 C36 1.774(6)
S4 O6 1.530(3)
S4 C38 1.788(5)
S4 C37 1.800(6)
S3' C36 1.46(2)
S3' O5 1.62(2)
S3' C35 1.77(2)
S4' O6 1.301(19)
S4' C37 1.721(19)
S4' C38 1.794(19)
N1 C1 1.324(5)
N1 H1A 0.8600
N1 H1B 0.8600
N2 C1 1.357(5)
N2 N3 1.364(4)
N2 H2 0.8600
N3 C2 1.289(5)
N4 C10 1.304(4)
N4 C11 1.373(4)
N5 C9 1.316(5)
N5 C12 1.368(5)
N6 C18 1.318(5)
N6 H6A 0.8600
N6 H6B 0.8600
N7 C18 1.354(4)
N7 N8 1.354(4)
N7 H7N 0.8600
N8 C19 1.289(4)
N9 C27 1.314(4)
N9 C28 1.383(4)
N10 C26 1.321(4)
N10 C29 1.379(4)
O1 C17 1.316(5)
O1 H1 0.8200
O2 C17 1.215(5)
O3 C34 1.216(4)
O4 C34 1.316(5)
O4 H4 0.8200
S1 C1 1.656(4)
S2 C18 1.668(4)
C2 C3 1.466(5)
C2 C10 1.471(5)
C3 C8 1.403(6)
C3 C4 1.403(6)
C4 C5 1.371(7)
C4 H4A 0.9300
C5 C6 1.393(7)
C5 H5 0.9300
C6 C7 1.402(7)
C6 H6 0.9300
C7 C8 1.395(6)
C7 H7 0.9300
C8 C9 1.448(5)
C9 C10 1.435(5)
C11 C16 1.403(5)
C11 C12 1.420(5)
C12 C13 1.416(5)
C13 C14 1.362(6)
C13 H13 0.9300
C14 C15 1.408(5)
C14 H14 0.9300
C15 C16 1.383(5)
C15 C17 1.472(5)
C16 H16 0.9300
C19 C20 1.464(5)
C19 C27 1.477(5)
C20 C21 1.388(5)
C20 C25 1.404(5)
C21 C22 1.377(5)
C21 H21 0.9300
C22 C23 1.396(6)
C22 H22 0.9300
C23 C24 1.387(6)
C23 H23 0.9300
C24 C25 1.387(5)
C24 H24 0.9300
C25 C26 1.466(5)
C26 C27 1.424(5)
C28 C33 1.402(5)
C28 C29 1.416(5)
C29 C30 1.409(5)
C30 C31 1.349(5)
C30 H30 0.9300
C31 C32 1.414(5)
C31 H31 0.9300
C32 C33 1.364(5)
C32 C34 1.478(5)
C33 H33 0.9300

loop_
_geom_hbond_atom_site_label_D
_geom_hbond_atom_site_label_H
_geom_hbond_atom_site_label_A
_geom_hbond_site_symmetry_A
_geom_hbond_distance_DH
_geom_hbond_distance_HA
_geom_hbond_distance_DA
_geom_hbond_angle_DHA
N7 H7N N9 . 0.86 2.17 2.838(4) 133.7
N2 H2 N4 . 0.86 2.12 2.807(4) 136.8
N6 H6B O5 2_646 0.86 2.09 2.820(4) 143.1
N6 H6A O2 3_667 0.86 2.21 2.982(5) 148.8
N1 H1B O6 3_566 0.86 2.36 3.131(5) 150.1
N1 H1A O3 3_565 0.86 2.30 2.872(4) 123.6
O4 H4 O6 1_554 0.82 1.83 2.642(4) 170.1
O1 H1 O5 4_576 0.82 1.78 2.591(4) 168.1

loop_
_geom_torsion_atom_site_label_1
_geom_torsion_atom_site_label_2
_geom_torsion_atom_site_label_3
_geom_torsion_atom_site_label_4
_geom_torsion
C1 N2 N3 C2 -174.0(3)
C18 N7 N8 C19 170.9(3)
C35 S3 O5 S3' 61.9(11)
C36 S3 O5 S3' -42.0(10)
C36 S3' O5 S3 61.0(15)
C35 S3' O5 S3 -57.7(9)
C37 S4' O6 S4 62.5(16)
C38 S4' O6 S4 -61.5(13)
C38 S4 O6 S4' 54.8(12)
C37 S4 O6 S4' -47.3(12)
N3 N2 C1 N1 2.1(6)
N3 N2 C1 S1 -178.7(3)
N2 N3 C2 C3 -178.7(3)
N2 N3 C2 C10 2.9(6)
N3 C2 C3 C8 -177.5(4)
C10 C2 C3 C8 1.3(4)
N3 C2 C3 C4 3.0(6)
C10 C2 C3 C4 -178.3(4)
C8 C3 C4 C5 0.7(6)
C2 C3 C4 C5 -179.8(4)
C3 C4 C5 C6 1.0(7)
C4 C5 C6 C7 -1.2(8)
C5 C6 C7 C8 -0.3(7)
C6 C7 C8 C3 2.0(6)
C6 C7 C8 C9 -179.0(4)
C4 C3 C8 C7 -2.2(6)
C2 C3 C8 C7 178.2(3)
C4 C3 C8 C9 178.6(3)
C2 C3 C8 C9 -1.0(4)
C12 N5 C9 C10 0.8(5)
C12 N5 C9 C8 179.4(4)
C7 C8 C9 N5 2.5(7)
C3 C8 C9 N5 -178.4(4)
C7 C8 C9 C10 -178.7(4)
C3 C8 C9 C10 0.3(4)
C11 N4 C10 C9 1.0(5)
C11 N4 C10 C2 179.7(3)
N5 C9 C10 N4 -1.8(6)
C8 C9 C10 N4 179.3(3)
N5 C9 C10 C2 179.3(3)
C8 C9 C10 C2 0.5(4)
N3 C2 C10 N4 -1.2(6)
C3 C2 C10 N4 -179.8(3)
N3 C2 C10 C9 177.6(4)
C3 C2 C10 C9 -1.0(4)
C10 N4 C11 C16 -178.1(3)
C10 N4 C11 C12 0.5(5)
C9 N5 C12 C13 179.3(3)
C9 N5 C12 C11 0.6(5)
N4 C11 C12 N5 -1.4(5)
C16 C11 C12 N5 177.2(3)
N4 C11 C12 C13 180.0(3)
C16 C11 C12 C13 -1.4(5)
N5 C12 C13 C14 -177.4(4)
C11 C12 C13 C14 1.3(6)
C12 C13 C14 C15 -0.2(6)
C13 C14 C15 C16 -0.9(6)
C13 C14 C15 C17 176.7(4)
C14 C15 C16 C11 0.7(5)
C17 C15 C16 C11 -176.8(3)
N4 C11 C16 C15 179.0(3)
C12 C11 C16 C15 0.4(5)
C16 C15 C17 O2 179.6(4)
C14 C15 C17 O2 2.1(6)
C16 C15 C17 O1 -0.5(5)
C14 C15 C17 O1 -178.1(3)
N8 N7 C18 N6 -1.5(5)
N8 N7 C18 S2 -179.0(3)
N7 N8 C19 C20 -178.8(3)
N7 N8 C19 C27 -3.4(5)
N8 C19 C20 C21 -4.5(6)
C27 C19 C20 C21 179.2(3)
N8 C19 C20 C25 174.6(3)
C27 C19 C20 C25 -1.7(4)
C25 C20 C21 C22 0.4(5)
C19 C20 C21 C22 179.4(4)
C20 C21 C22 C23 -0.6(6)
C21 C22 C23 C24 0.4(6)
C22 C23 C24 C25 0.0(6)
C23 C24 C25 C20 -0.2(6)
C23 C24 C25 C26 179.5(4)
C21 C20 C25 C24 0.0(5)
C19 C20 C25 C24 -179.2(3)
C21 C20 C25 C26 -179.8(3)
C19 C20 C25 C26 1.0(4)
C29 N10 C26 C27 0.3(5)
C29 N10 C26 C25 -179.7(3)
C24 C25 C26 N10 0.3(7)
C20 C25 C26 N10 -179.9(3)
C24 C25 C26 C27 -179.7(4)
C20 C25 C26 C27 0.1(4)
C28 N9 C27 C26 -0.6(5)
C28 N9 C27 C19 -179.0(3)
N10 C26 C27 N9 0.2(5)
C25 C26 C27 N9 -179.9(3)
N10 C26 C27 C19 178.8(3)
C25 C26 C27 C19 -1.2(4)
N8 C19 C27 N9 4.4(6)
C20 C19 C27 N9 -179.6(3)
N8 C19 C27 C26 -174.2(3)
C20 C19 C27 C26 1.8(4)
C27 N9 C28 C33 179.7(3)
C27 N9 C28 C29 0.7(5)
C26 N10 C29 C30 -179.8(3)
C26 N10 C29 C28 -0.2(5)
N9 C28 C29 N10 -0.3(5)
C33 C28 C29 N10 -179.3(3)
N9 C28 C29 C30 179.3(3)
C33 C28 C29 C30 0.3(5)
N10 C29 C30 C31 179.3(3)
C28 C29 C30 C31 -0.4(5)
C29 C30 C31 C32 -0.1(6)
C30 C31 C32 C33 0.6(5)
C30 C31 C32 C34 -176.3(3)
C31 C32 C33 C28 -0.7(5)
C34 C32 C33 C28 176.2(3)
N9 C28 C33 C32 -178.8(3)
C29 C28 C33 C32 0.2(5)
C33 C32 C34 O3 -179.2(4)
C31 C32 C34 O3 -2.4(6)
C33 C32 C34 O4 0.7(5)
C31 C32 C34 O4 177.5(3)
O5 S3 C35 S3' -62.6(10)
C36 S3 C35 S3' 47.7(10)
C36 S3' C35 S3 -70.8(14)
O5 S3' C35 S3 53.3(9)
O5 S3' C36 S3 -51.0(12)
C35 S3' C36 S3 62.3(12)
O5 S3 C36 S3' 51.1(12)
C35 S3 C36 S3' -58.7(12)
O6 S4' C37 S4 -63.7(18)
C38 S4' C37 S4 67.7(10)
O6 S4 C37 S4' 41.4(10)
C38 S4 C37 S4' -67.2(11)
O6 S4 C38 S4' -45.6(10)
C37 S4 C38 S4' 63.7(10)
O6 S4' C38 S4 64.9(16)
C37 S4' C38 S4 -70.7(11)
